data_4308935
loop_
_publ_author_name
'Sma\"il Triki'
'Franck Th\'etiot'
'Fanny Vandevelde'
'Jean Sala-Pala'
'Carlos J. G\'omez-Garc\'ia'

_publ_contact_author_address
;
UMR CNRS 6521, Universite de Bretagne Occidentale, 
BP 809, 29285 Brest Cedex (France).
;
_publ_contact_author_email triki@univ-brest.fr
_publ_contact_author_fax 33298017001
_publ_contact_author_name
;
Smail TRIKI 
;
_publ_contact_author_phone 33298016146
_publ_section_title
;
New Magnetic Copper(II) Coordination Polymers with the Polynitrile Ligand
(C[C(CN)2]3)2- and N-Donor Co-ligands
;
_journal_name_full 'Inorganic Chemistry'
_journal_page_first 4086
_journal_page_last 4093
_journal_paper_doi 10.1021/ic050235h
_journal_volume 44
_journal_year 2005
_chemical_formula_moiety C16H22N10OCu
_chemical_formula_sum 'C16 H22 Cu N10 O'
_chemical_formula_weight 433.96
_chemical_name_systematic ' ?'
_space_group_IT_number 2
_symmetry_cell_setting triclinic
_symmetry_space_group_name_Hall '-P 1'
_symmetry_space_group_name_H-M 'P -1'
_cell_angle_alpha 73.11(2)
_cell_angle_beta 66.83(2)
_cell_angle_gamma 77.32(2)
_cell_formula_units_Z 2
_cell_length_a 9.891(2)
_cell_length_b 9.955(2)
_cell_length_c 11.608(2)
_cell_measurement_temperature 288
_cell_volume 998.2(4)
_computing_cell_refinement 'CRYSALIS-RED 170 (Oxford-Diffraction, 2002)'
_computing_data_collection ' CRYSALIS-CCD 170 (Oxford-Diffraction, 2002)'
_computing_data_reduction ' CRYSALIS-RED 170 (Oxford-Diffraction, 2002)'
_computing_molecular_graphics 'C. K. Johnson, ORTEP, Rep. ONL-3794, Delft, Netherlands (1985)'
_computing_publication_material BTABLE_PTABLE_CIF_IN_MolEN_(Fair,_1990)
_computing_structure_refinement LSFM_MolEN_(Fair,_1990)
_computing_structure_solution Direct_methods_(SIR,_Burla_et_al.,_1989)
_diffrn_ambient_temperature 288
_diffrn_measurement_device_type 'Xcalibur 2 Oxford diffraction'
_diffrn_radiation_monochromator graphite
_diffrn_radiation_source 'fine-focus sealed tube'
_diffrn_radiation_type Mo-K\a
_diffrn_radiation_wavelength 0.71073
_diffrn_reflns_av_R_equivalents 0.057
_diffrn_reflns_av_sigmaI/netI 0.333
_diffrn_reflns_limit_h_max 14
_diffrn_reflns_limit_h_min 0
_diffrn_reflns_limit_k_max 14
_diffrn_reflns_limit_k_min -13
_diffrn_reflns_limit_l_max 17
_diffrn_reflns_limit_l_min -15
_diffrn_reflns_number 10288
_diffrn_reflns_theta_max 31.71
_diffrn_reflns_theta_min 2.5
_diffrn_standards_decay_% 0
_diffrn_standards_number 0
_exptl_absorpt_coefficient_mu 1.123
_exptl_absorpt_correction_type none
_exptl_crystal_colour mauve
_exptl_crystal_density_diffrn 1.44
_exptl_crystal_density_method none
_exptl_crystal_description prism
_exptl_crystal_F_000 450
_exptl_crystal_size_max 0.11
_exptl_crystal_size_mid 0.07
_exptl_crystal_size_min 0.07
_refine_diff_density_max 0.253
_refine_diff_density_min -0.173
_refine_ls_abs_structure_details ' ?'
_refine_ls_extinction_method none
_refine_ls_goodness_of_fit_all 1.121
_refine_ls_goodness_of_fit_ref 1.102
_refine_ls_hydrogen_treatment refxyz_U=1.3_x_bonding_atom
_refine_ls_matrix_type full
_refine_ls_number_constraints 0
_refine_ls_number_parameters 256
_refine_ls_number_reflns 1242
_refine_ls_number_restraints 6
_refine_ls_R_factor_all 0.138
_refine_ls_R_factor_gt 0.029
_refine_ls_shift/esd_mean 0.001
_refine_ls_shift/su_max 0.006
_refine_ls_structure_factor_coef F
_refine_ls_weighting_details 'w = 4Fo^2^/(\s^2^(Fo^2^) + 0.0016 Fo^4^)'
_refine_ls_weighting_scheme calc
_refine_ls_wR_factor_all 0.072
_refine_ls_wR_factor_ref 0.030
_reflns_number_gt 1242
_reflns_number_total 6040
_reflns_threshold_expression >3.0\s(I)
_cod_data_source_file ic050235hsi20050215_052952_1.cif
_cod_data_source_block (Cu(tn)2(C10N6)).2H2O
_cod_depositor_comments
;
The following automatic conversions were performed:

'_atom_site_thermal_displace_type' tag value 'Uij' was replaced with
'Uani' value 29 times.

Automatic conversion script
Id: cif_fix_values 1646 2011-03-28 12:23:43Z adriana 

The following automatic conversions were performed:

'_refine_ls_weighting_scheme' value '4Fo^2^/(\s^2^(Fo^2^) + 0.0016
Fo^4^)' was changed to 'calc'. New tag '_refine_ls_weighting_details'
was created. The value of the new tag was set to 'w =
4Fo^2^/(\s^2^(Fo^2^) + 0.0016 Fo^4^)'.

Automatic conversion script
Id: cif_fix_values 3143 2015-03-26 13:38:13Z robertas 
;
_cod_original_cell_volume 998.2(3)
_cod_original_formula_sum C16H22N10OCu
_cod_database_code 4308935

loop_
_symmetry_equiv_pos_as_xyz
x,y,z
-x,-y,-z

loop_
_atom_site_aniso_label
_atom_site_aniso_U_11
_atom_site_aniso_U_22
_atom_site_aniso_U_33
_atom_site_aniso_U_12
_atom_site_aniso_U_13
_atom_site_aniso_U_23
_atom_site_aniso_type_symbol
CU1 0.0309(5) 0.0362(6) 0.0406(5) -0.0013(4) -0.0117(4) -0.0068(4) Cu
CU2 0.0298(5) 0.0390(6) 0.0322(5) -0.0011(4) -0.0095(4) -0.0102(4) Cu
N1 0.044(3) 0.049(3) 0.031(2) -0.000(2) -0.011(2) -0.004(2) N
N2 0.050(3) 0.039(3) 0.052(2) 0.015(2) -0.024(2) -0.014(2) N
N3 0.073(3) 0.038(3) 0.046(2) 0.005(2) -0.029(2) -0.016(2) N
C4 0.033(3) 0.041(3) 0.023(2) 0.007(3) -0.004(2) -0.011(2) C
N5 0.050(3) 0.039(3) 0.051(3) 0.010(2) -0.021(2) -0.007(2) N
N6 0.065(3) 0.038(3) 0.048(2) -0.009(2) -0.024(2) -0.012(2) N
C1 0.031(3) 0.023(3) 0.040(3) -0.002(2) -0.014(2) -0.004(2) C
C2 0.042(3) 0.032(3) 0.020(2) -0.007(2) -0.016(2) -0.001(2) C
C3 0.037(3) 0.031(3) 0.025(2) 0.004(3) -0.015(2) -0.006(2) C
N4 0.072(3) 0.051(3) 0.033(2) -0.000(3) -0.014(2) -0.002(2) N
C5 0.039(3) 0.022(3) 0.033(3) 0.002(2) -0.008(2) -0.011(2) C
C6 0.029(3) 0.028(3) 0.037(3) 0.001(2) -0.012(2) -0.003(2) C
C7 0.021(3) 0.022(3) 0.030(3) -0.003(2) -0.005(2) -0.006(2) C
C8 0.025(3) 0.028(3) 0.023(2) 0.003(2) -0.004(2) -0.009(2) C
C9 0.030(3) 0.033(3) 0.022(2) 0.004(2) -0.008(2) -0.008(2) C
C10 0.028(3) 0.026(3) 0.019(2) -0.000(2) -0.008(2) -0.004(2) C
N7 0.038(2) 0.042(3) 0.039(2) -0.005(2) -0.016(2) -0.005(2) N
N8 0.039(2) 0.033(3) 0.039(2) -0.003(2) -0.019(2) -0.008(2) N
C11 0.029(3) 0.068(4) 0.055(3) -0.006(3) -0.012(3) -0.006(3) C
C12 0.027(3) 0.076(4) 0.057(3) 0.003(3) -0.014(2) -0.018(3) C
C13 0.037(3) 0.050(4) 0.054(3) 0.008(3) -0.013(2) -0.022(3) C
N9 0.031(2) 0.036(3) 0.034(2) -0.003(2) -0.009(2) -0.001(2) N
N10 0.035(2) 0.050(3) 0.038(2) -0.004(2) -0.016(2) -0.011(2) N
C14 0.050(3) 0.063(4) 0.052(3) -0.006(3) -0.021(2) -0.020(3) C
C15 0.058(4) 0.066(4) 0.036(3) 0.004(3) -0.018(2) -0.022(3) C
C16 0.045(4) 0.075(4) 0.050(3) 0.005(3) -0.010(3) -0.024(3) C
O1 0.095(3) 0.062(3) 0.070(3) -0.026(2) -0.006(2) -0.022(2) O

loop_
_atom_site_label
_atom_site_fract_x
_atom_site_fract_y
_atom_site_fract_z
_atom_site_U_iso_or_equiv
_atom_site_occupancy
_atom_site_thermal_displace_type
_atom_site_calc_flag
_atom_site_calc_attached_atom
_atom_site_type_symbol
CU1 0.5000 0.0000 1.0000 0.0357(5) 0.500 Uani ? ? Cu
CU2 0.0000 -0.5000 0.5000 0.0335(5) 0.500 Uani ? ? Cu
N1 0.4237(5) 0.0671(5) 1.2150(4) 0.041(3) 1.000 Uani ? ? N
N2 0.0600(5) 0.2310(5) 1.5173(4) 0.047(3) 1.000 Uani ? ? N
N3 0.2384(5) 0.1840(5) 1.7260(4) 0.050(3) 1.000 Uani ? ? N
C4 0.2677(5) -0.1727(6) 1.7819(4) 0.031(3) 1.000 Uani ? ? C
N5 0.5580(5) -0.3705(5) 1.6319(4) 0.046(3) 1.000 Uani ? ? N
N6 0.3805(5) -0.2821(5) 1.3305(4) 0.049(3) 1.000 Uani ? ? N
C1 0.3568(5) 0.0531(5) 1.3225(5) 0.031(3) 1.000 Uani ? ? C
C2 0.1583(5) 0.1452(5) 1.4907(4) 0.030(3) 1.000 Uani ? ? C
C3 0.2559(5) 0.0772(5) 1.7024(4) 0.031(3) 1.000 Uani ? ? C
N4 0.2516(5) -0.2614(5) 1.8722(4) 0.050(3) 1.000 Uani ? ? N
C5 0.4851(5) -0.2949(5) 1.5805(4) 0.030(3) 1.000 Uani ? ? C
C6 0.3898(5) -0.2443(5) 1.4108(5) 0.031(3) 1.000 Uani ? ? C
C7 0.3187(5) -0.0728(5) 1.5478(4) 0.024(3) 1.000 Uani ? ? C
C8 0.2786(5) 0.0382(5) 1.4560(4) 0.025(3) 1.000 Uani ? ? C
C9 0.2799(5) -0.0567(5) 1.6754(4) 0.028(3) 1.000 Uani ? ? C
C10 0.3959(5) -0.2019(5) 1.5140(4) 0.024(3) 1.000 Uani ? ? C
N7 0.3393(4) -0.1305(4) 1.0690(4) 0.040(2) 1.000 Uani ? ? N
N8 0.3587(4) 0.1651(4) 0.9491(4) 0.037(2) 1.000 Uani ? ? N
C11 0.1837(6) -0.0807(6) 1.1368(5) 0.048(4) 1.000 Uani ? ? C
C12 0.1287(6) 0.0531(6) 1.0608(5) 0.049(3) 1.000 Uani ? ? C
C13 0.2042(6) 0.1795(6) 1.0347(5) 0.046(3) 1.000 Uani ? ? C
N9 0.1539(4) -0.5080(4) 0.5768(4) 0.034(2) 1.000 Uani ? ? N
N10 -0.1548(4) -0.5379(5) 0.6761(4) 0.041(2) 1.000 Uani ? ? N
C14 0.1158(6) -0.4485(6) 0.6895(5) 0.055(3) 1.000 Uani ? ? C
C15 -0.0111(6) -0.5132(6) 0.8014(5) 0.052(3) 1.000 Uani ? ? C
C16 -0.1567(6) -0.4798(7) 0.7801(5) 0.055(4) 1.000 Uani ? ? C
O1 0.4599(5) 0.4514(4) 0.9041(4) 0.075(3) 1.000 Uani ? ? O
H1 0.3675 -0.2102 1.1271 0.0517 1.000 Uiso calc N7 H
H2 0.3408 -0.1594 0.9973 0.0517 1.000 Uiso calc N7 H
H3 0.3582 0.1596 0.8689 0.0464 1.000 Uiso calc N8 H
H4 0.3981 0.2487 0.9381 0.0464 1.000 Uiso calc N8 H
H5 0.1758 -0.0647 1.2162 0.0693 1.000 Uiso calc C11 H
H6 0.1240 -0.1517 1.1531 0.0693 1.000 Uiso calc C11 H
H7 0.0263 0.0747 1.1066 0.0707 1.000 Uiso calc C12 H
H8 0.1412 0.0368 0.9803 0.0707 1.000 Uiso calc C12 H
H9 0.1527 0.2607 0.9960 0.0622 1.000 Uiso calc C13 H
H10 0.2011 0.1913 1.1141 0.0622 1.000 Uiso calc C13 H
H11 0.2323 -0.4602 0.5101 0.0476 1.000 Uiso calc N9 H
H12 0.1887 -0.6051 0.6006 0.0476 1.000 Uiso calc N9 H
H13 0.0889 -0.3495 0.6666 0.0682 1.000 Uiso calc C14 H
H14 0.1999 -0.4661 0.7144 0.0682 1.000 Uiso calc C14 H
H15 -0.0233 -0.4795 0.8740 0.0682 1.000 Uiso calc C15 H
H16 0.0136 -0.6130 0.8188 0.0682 1.000 Uiso calc C15 H
H17 -0.2312 -0.5184 0.8576 0.0764 1.000 Uiso calc C16 H
H18 -0.1796 -0.3800 0.7587 0.0764 1.000 Uiso calc C16 H
H19 -0.1477 -0.6377 0.7066 0.0522 1.000 Uiso calc N10 H
H20 -0.2475 -0.5037 0.6653 0.0522 1.000 Uiso calc N10 H

loop_
_atom_type_symbol
_atom_type_description
_atom_type_scat_dispersion_real
_atom_type_scat_dispersion_imag
_atom_type_scat_source
C ? 0.002 0.002 International_Tables_Vol_IV_Table_2.3.1
H ? 0.000 0.000 International_Tables_Vol_IV_Table_2.3.1
N ? 0.004 0.003 International_Tables_Vol_IV_Table_2.3.1
O ? 0.008 0.006 International_Tables_Vol_IV_Table_2.3.1
Cu ? 0.263 1.266 International_Tables_Vol_IV_Table_2.3.1

loop_
_geom_angle_atom_site_label_1
_geom_angle_atom_site_label_2
_geom_angle_atom_site_label_3
_geom_angle
_geom_angle_site_symmetry_1
_geom_angle_site_symmetry_2
_geom_angle_site_symmetry_3
_geom_angle_publ_flag
N1 CU1 N1 180.00 . . 2_657 ?
N1 CU1 N7 93.0(2) . . . ?
N1 CU1 N7 87.0(2) . . 2_657 ?
N1 CU1 N8 89.1(2) . . . ?
N1 CU1 N8 90.9(2) . . 2_657 ?
N1 CU1 N7 87.0(2) . 2_657 . ?
N1 CU1 N7 93.0(2) . 2_657 2_657 ?
N1 CU1 N8 90.9(2) . 2_657 . ?
N1 CU1 N8 89.1(2) . 2_657 2_657 ?
N7 CU1 N7 180.00 . . 2_657 ?
N7 CU1 N8 90.4(2) . . . ?
N7 CU1 N8 89.6(2) . . 2_657 ?
N7 CU1 N8 89.6(2) . 2_657 . ?
N7 CU1 N8 90.4(2) . 2_657 2_657 ?
N8 CU1 N8 180.00 . . 2_657 ?
N2 CU2 N2 180.00 . ._544 2_557 ?
N2 CU2 N9 89.8(2) . ._544 . ?
N2 CU2 N9 90.2(2) . ._544 2_546 ?
N2 CU2 N10 88.8(1) . ._544 . ?
N2 CU2 N10 91.2(1) . ._544 2_546 ?
N2 CU2 N9 90.2(2) . 2_557 . ?
N2 CU2 N9 89.8(2) . 2_557 2_546 ?
N2 CU2 N10 91.2(1) . 2_557 . ?
N2 CU2 N10 88.8(1) . 2_557 2_546 ?
N9 CU2 N9 180.00 . . 2_546 ?
N9 CU2 N10 90.5(2) . . . ?
N9 CU2 N10 89.5(2) . . 2_546 ?
N9 CU2 N10 89.5(2) . 2_546 . ?
N9 CU2 N10 90.5(2) . 2_546 2_546 ?
N10 CU2 N10 180.00 . . 2_546 ?
CU1 N1 C1 151.8(5) . . . ?
CU1 N1 C8 153.0(3) . . . ?
C1 N1 C8 1.3(4) . . . ?
CU2 N2 C2 141.3(4) . ._566 . ?
CU2 N2 C8 141.7(2) . ._566 . ?
C2 N2 C8 0.8(4) . . . ?
C3 N3 C9 0.9(3) . . . ?
C3 C4 N4 144.4(5) . . . ?
C3 C4 C7 60.9(2) . . . ?
C3 C4 C9 32.2(3) . . . ?
N4 C4 C7 154.6(5) . . . ?
N4 C4 C9 176.0(5) . . . ?
C7 C4 C9 28.7(3) . . . ?
C5 N5 C10 0.7(3) . . . ?
C6 N6 C10 1.5(3) . . . ?
N1 C1 C2 147.8(4) . . . ?
N1 C1 C7 150.7(4) . . . ?
N1 C1 C8 177.6(7) . . . ?
C2 C1 C7 61.3(2) . . . ?
C2 C1 C8 32.5(2) . . . ?
C7 C1 C8 28.8(2) . . . ?
N2 C2 C1 147.0(4) . . . ?
N2 C2 C7 152.2(4) . . . ?
N2 C2 C8 178.6(7) . . . ?
C1 C2 C7 60.8(2) . . . ?
C1 C2 C8 32.2(2) . . . ?
C7 C2 C8 28.6(2) . . . ?
N3 C3 C4 146.5(4) . . . ?
N3 C3 C7 151.7(4) . . . ?
N3 C3 C9 178.4(6) . . . ?
C4 C3 C7 61.7(2) . . . ?
C4 C3 C9 32.3(2) . . . ?
C7 C3 C9 29.4(2) . . . ?
C4 N4 C9 2.2(3) . . . ?
N5 C5 C6 146.8(5) . . . ?
N5 C5 C7 152.1(5) . . . ?
N5 C5 C10 178.8(5) . . . ?
C6 C5 C7 61.0(2) . . . ?
C6 C5 C10 32.0(3) . . . ?
C7 C5 C10 29.0(3) . . . ?
N6 C6 C5 147.3(4) . . . ?
N6 C6 C7 151.1(4) . . . ?
N6 C6 C10 177.2(5) . . . ?
C5 C6 C7 61.4(2) . . . ?
C5 C6 C10 32.2(3) . . . ?
C7 C6 C10 29.2(2) . . . ?
C4 C7 C1 173.3(3) . . . ?
C4 C7 C2 116.1(2) . . . ?
C4 C7 C3 57.4(2) . . . ?
C4 C7 C5 70.0(2) . . . ?
C4 C7 C6 116.7(2) . . . ?
C4 C7 C8 145.0(3) . . . ?
C4 C7 C9 28.4(3) . . . ?
C4 C7 C10 93.3(3) . . . ?
C1 C7 C2 58.0(2) . . . ?
C1 C7 C3 116.1(2) . . . ?
C1 C7 C5 116.1(2) . . . ?
C1 C7 C6 69.9(2) . . . ?
C1 C7 C8 29.0(2) . . . ?
C1 C7 C9 145.0(4) . . . ?
C1 C7 C10 93.3(3) . . . ?
C2 C7 C3 69.9(2) . . . ?
C2 C7 C5 173.5(3) . . . ?
C2 C7 C6 116.2(3) . . . ?
C2 C7 C8 29.0(2) . . . ?
C2 C7 C9 93.0(3) . . . ?
C2 C7 C10 145.0(4) . . . ?
C3 C7 C5 116.4(3) . . . ?
C3 C7 C6 173.7(3) . . . ?
C3 C7 C8 93.4(3) . . . ?
C3 C7 C9 29.0(2) . . . ?
C3 C7 C10 145.1(4) . . . ?
C5 C7 C6 57.6(2) . . . ?
C5 C7 C8 145.0(3) . . . ?
C5 C7 C9 93.4(3) . . . ?
C5 C7 C10 28.8(3) . . . ?
C6 C7 C8 92.9(4) . . . ?
C6 C7 C9 145.1(3) . . . ?
C6 C7 C10 28.9(3) . . . ?
C8 C7 C9 120.1(4) . . . ?
C8 C7 C10 119.9(5) . . . ?
C9 C7 C10 120.0(4) . . . ?
N1 C8 N2 115.1(2) . . . ?
N1 C8 C1 1.1(3) . . . ?
N1 C8 C2 115.5(3) . . . ?
N1 C8 C7 122.0(3) . . . ?
N1 C8 C9 147.4(2) . . . ?
N1 C8 C10 94.4(2) . . . ?
N2 C8 C1 114.9(3) . . . ?
N2 C8 C2 0.6(3) . . . ?
N2 C8 C7 122.8(3) . . . ?
N2 C8 C9 94.7(2) . . . ?
N2 C8 C10 148.4(2) . . . ?
C1 C8 C2 115.3(4) . . . ?
C1 C8 C7 122.3(4) . . . ?
C1 C8 C9 148.0(4) . . . ?
C1 C8 C10 94.4(3) . . . ?
C2 C8 C7 122.4(4) . . . ?
C2 C8 C9 94.2(3) . . . ?
C2 C8 C10 148.3(3) . . . ?
C7 C8 C9 30.2(3) . . . ?
C7 C8 C10 30.2(3) . . . ?
C9 C8 C10 60.4(2) . . . ?
N3 C9 C4 115.0(4) . . . ?
N3 C9 C3 0.7(3) . . . ?
N3 C9 N4 113.5(2) . . . ?
N3 C9 C7 122.1(3) . . . ?
N3 C9 C8 94.8(2) . . . ?
N3 C9 C10 147.6(2) . . . ?
C4 C9 C3 115.5(5) . . . ?
C4 C9 N4 1.8(2) . . . ?
C4 C9 C7 122.9(5) . . . ?
C4 C9 C8 148.7(5) . . . ?
C4 C9 C10 94.7(3) . . . ?
C3 C9 N4 114.0(3) . . . ?
C3 C9 C7 121.6(4) . . . ?
C3 C9 C8 94.2(3) . . . ?
C3 C9 C10 147.3(3) . . . ?
N4 C9 C7 124.4(4) . . . ?
N4 C9 C8 149.7(3) . . . ?
N4 C9 C10 96.4(2) . . . ?
C7 C9 C8 29.7(2) . . . ?
C7 C9 C10 29.9(2) . . . ?
C8 C9 C10 59.7(2) . . . ?
C5 C10 C6 115.8(4) . . . ?
C5 C10 C7 122.3(5) . . . ?
C6 C10 C7 122.0(5) . . . ?
CU1 N7 C11 120.8(4) . . . ?
CU1 N7 C12 97.8(2) . . . ?
C11 N7 C12 34.0(3) . . . ?
CU1 N8 C12 98.4(2) . . . ?
CU1 N8 C13 119.3(3) . . . ?
C12 N8 C13 34.3(3) . . . ?
N7 C11 C12 112.4(4) . . . ?
N7 C11 C13 96.0(3) . . . ?
C12 C11 C13 32.2(4) . . . ?
N7 C12 N8 71.6(2) . . . ?
N7 C12 C11 33.6(2) . . . ?
N7 C12 C13 98.1(4) . . . ?
N8 C12 C11 99.8(4) . . . ?
N8 C12 C13 33.3(2) . . . ?
C11 C12 C13 115.7(6) . . . ?
N8 C13 C11 97.6(3) . . . ?
N8 C13 C12 112.4(5) . . . ?
C11 C13 C12 32.0(3) . . . ?
CU2 N9 C14 120.8(3) . . . ?
CU2 N9 C15 98.9(2) . . . ?
C14 N9 C15 34.5(3) . . . ?
CU2 N10 C15 98.8(2) . . . ?
CU2 N10 C16 121.8(4) . . . ?
C15 N10 C16 33.8(3) . . . ?
N9 C14 C15 111.8(6) . . . ?
N9 C14 C16 96.2(4) . . . ?
C15 C14 C16 32.7(3) . . . ?
N9 C15 N10 70.5(2) . . . ?
N9 C15 C14 33.7(3) . . . ?
N9 C15 C16 98.1(4) . . . ?
N10 C15 C14 97.5(4) . . . ?
N10 C15 C16 33.1(3) . . . ?
C14 C15 C16 114.6(5) . . . ?
N10 C16 C14 96.5(3) . . . ?
N10 C16 C15 113.1(4) . . . ?
C14 C16 C15 32.7(2) . . . ?

loop_
_geom_bond_atom_site_label_1
_geom_bond_atom_site_label_2
_geom_bond_distance
_geom_bond_site_symmetry_1
_geom_bond_site_symmetry_2
_geom_bond_publ_flag
CU1 N1 2.551(5) . . ?
CU1 N1 2.551(5) . 2_657 ?
CU1 N7 2.038(5) . . ?
CU1 N7 2.038(5) . 2_657 ?
CU1 N8 2.020(4) . . ?
CU1 N8 2.020(4) . 2_657 ?
CU2 N2 2.578(4) . ._544 ?
CU2 N2 2.578(4) . 2_557 ?
CU2 N9 2.022(5) . . ?
CU2 N9 2.022(5) . 2_546 ?
CU2 N10 2.002(3) . . ?
CU2 N10 2.002(3) . 2_546 ?
N1 C1 1.142(6) . . ?
N1 C8 2.554(6) . . ?
N2 C2 1.150(6) . . ?
N2 C8 2.574(6) . . ?
N3 C3 1.133(8) . . ?
N3 C9 2.540(7) . . ?
C4 C3 2.383(7) . . ?
C4 N4 1.138(6) . . ?
C4 C7 2.490(7) . . ?
C4 C9 1.411(6) . . ?
N5 C5 1.132(7) . . ?
N5 C10 2.544(7) . . ?
N6 C6 1.143(8) . . ?
N6 C10 2.549(8) . . ?
C1 C2 2.397(6) . . ?
C1 C7 2.466(7) . . ?
C1 C8 1.413(6) . . ?
C2 C7 2.479(6) . . ?
C2 C8 1.424(6) . . ?
C3 C7 2.472(8) . . ?
C3 C9 1.407(8) . . ?
N4 C9 2.548(6) . . ?
C5 C6 2.387(8) . . ?
C5 C7 2.480(6) . . ?
C5 C10 1.412(7) . . ?
C6 C7 2.472(8) . . ?
C6 C10 1.406(9) . . ?
C7 C8 1.404(6) . . ?
C7 C9 1.424(7) . . ?
C7 C10 1.420(7) . . ?
C8 C9 2.450(7) . . ?
C8 C10 2.444(6) . . ?
C9 C10 2.464(7) . . ?
N7 C11 1.474(6) . . ?
N7 C12 2.464(7) . . ?
N8 C12 2.460(7) . . ?
N8 C13 1.462(6) . . ?
C11 C12 1.491(8) . . ?
C11 C13 2.532(8) . . ?
C12 C13 1.499(9) . . ?
N9 C14 1.473(8) . . ?
N9 C15 2.465(6) . . ?
N10 C15 2.486(9) . . ?
N10 C16 1.475(9) . . ?
C14 C15 1.505(7) . . ?
C14 C16 2.532(8) . . ?
C15 C16 1.505(9) . . ?

loop_
_geom_contact_atom_site_label_1
_geom_contact_atom_site_label_2
_geom_contact_distance
_geom_contact_site_symmetry_1
_geom_contact_site_symmetry_2
_geom_contact_publ_flag
? ? ? ? ? ?
